data_7213940
loop_
_publ_author_name
'Guo, Huadong'
'Guo, Xianmin'
'Zou, Hengye'
'Qi, Yanjuan'
'Chen, Ruizhan'

_publ_section_title
;
 Syntheses, structures and luminescent properties of seven metal--organic
 frameworks constructed with a rigid bis(imidazole) ligand and versatile
 carboxylate acids
;
_journal_issue 11
_journal_name_full CrystEngComm
_journal_page_first 2176
_journal_paper_doi 10.1039/c3ce42339e
_journal_volume 16
_journal_year 2014
_chemical_formula_moiety 'C74 H62 N8 O22 Zn5'
_chemical_formula_sum 'C74 H62 N8 O22 Zn5'
_chemical_formula_weight 1742.17
_chemical_melting_point ?
_chemical_name_systematic
;
 ?
;
_space_group_IT_number 61
_symmetry_cell_setting orthorhombic
_symmetry_space_group_name_Hall '-P 2ac 2ab'
_symmetry_space_group_name_H-M 'P b c a'
_atom_sites_solution_hydrogens geom
_atom_sites_solution_primary direct
_atom_sites_solution_secondary difmap
_audit_creation_method SHELXL-97
_cell_angle_alpha 90.00
_cell_angle_beta 90.00
_cell_angle_gamma 90.00
_cell_formula_units_Z 4
_cell_length_a 14.9603(11)
_cell_length_b 17.1932(13)
_cell_length_c 27.477(2)
_cell_measurement_reflns_used 7040
_cell_measurement_temperature 293(2)
_cell_measurement_theta_max 26.02
_cell_measurement_theta_min 1.61
_cell_volume 7067.5(9)
_computing_cell_refinement 'Bruker SMART'
_computing_data_collection 'Bruker SMART'
_computing_data_reduction 'Bruker SAINT'
_computing_molecular_graphics SHELXP-97
_computing_publication_material SHELXTL
_computing_structure_refinement 'SHELXL-97 (Sheldrick, 1997)'
_computing_structure_solution 'SHELXS-97 (Sheldrick, 1990)'
_diffrn_ambient_temperature 293(2)
_diffrn_detector_area_resol_mean 9.00cm
_diffrn_measured_fraction_theta_full 0.999
_diffrn_measured_fraction_theta_max 0.999
_diffrn_measurement_device_type 'CCD area detector'
_diffrn_measurement_method 'phi and omega scans'
_diffrn_radiation_monochromator graphite
_diffrn_radiation_source 'fine-focus sealed tube'
_diffrn_radiation_type MoK\a
_diffrn_radiation_wavelength 0.71073
_diffrn_reflns_av_R_equivalents 0.0811
_diffrn_reflns_av_sigmaI/netI 0.0607
_diffrn_reflns_limit_h_max 18
_diffrn_reflns_limit_h_min -14
_diffrn_reflns_limit_k_max 21
_diffrn_reflns_limit_k_min -20
_diffrn_reflns_limit_l_max 30
_diffrn_reflns_limit_l_min -34
_diffrn_reflns_number 37437
_diffrn_reflns_theta_full 26.12
_diffrn_reflns_theta_max 26.12
_diffrn_reflns_theta_min 1.95
_diffrn_standards_decay_% none
_diffrn_standards_interval_count none
_diffrn_standards_interval_time none
_diffrn_standards_number none
_exptl_absorpt_coefficient_mu 1.758
_exptl_absorpt_correction_T_max 0.818
_exptl_absorpt_correction_T_min 0.790
_exptl_absorpt_correction_type empirical
_exptl_absorpt_process_details SADABS
_exptl_crystal_colour yellow
_exptl_crystal_density_diffrn 1.637
_exptl_crystal_density_method 'not measured'
_exptl_crystal_description block
_exptl_crystal_F_000 3552
_exptl_crystal_size_max 0.29
_exptl_crystal_size_mid 0.27
_exptl_crystal_size_min 0.26
_refine_diff_density_max 0.783
_refine_diff_density_min -0.510
_refine_diff_density_rms 0.088
_refine_ls_extinction_method none
_refine_ls_goodness_of_fit_ref 1.004
_refine_ls_hydrogen_treatment mixed
_refine_ls_matrix_type full
_refine_ls_number_parameters 493
_refine_ls_number_reflns 7040
_refine_ls_number_restraints 0
_refine_ls_restrained_S_all 1.004
_refine_ls_R_factor_all 0.0847
_refine_ls_R_factor_gt 0.0406
_refine_ls_shift/su_max 0.004
_refine_ls_shift/su_mean 0.000
_refine_ls_structure_factor_coef Fsqd
_refine_ls_weighting_details 'calc w=1/[\s^2^(Fo^2^)+(0.0391P)^2^+4.9648P] where P=(Fo^2^+2Fc^2^)/3'
_refine_ls_weighting_scheme calc
_refine_ls_wR_factor_gt 0.0863
_refine_ls_wR_factor_ref 0.1031
_reflns_number_gt 4409
_reflns_number_total 7040
_reflns_threshold_expression >2sigma(I)
_cod_data_source_file c3ce42339e.txt
_cod_data_source_block 1
_cod_depositor_comments
;
The following automatic conversions were performed:

'_chemical_melting_point' value 'not measured' was changed to '?' -
the value is undefined or not given.

Automatic conversion script
Id: cif_fix_values 2281 2013-09-26 08:29:07Z andrius 
;
_cod_original_sg_symbol_H-M pbca
_cod_database_code 7213940

loop_
_symmetry_equiv_pos_as_xyz
'x, y, z'
'-x+1/2, -y, z+1/2'
'x+1/2, -y+1/2, -z'
'-x, y+1/2, -z+1/2'
'-x, -y, -z'
'x-1/2, y, -z-1/2'
'-x-1/2, y-1/2, z'
'x, -y-1/2, z-1/2'

loop_
_atom_site_label
_atom_site_type_symbol
_atom_site_fract_x
_atom_site_fract_y
_atom_site_fract_z
_atom_site_U_iso_or_equiv
_atom_site_adp_type
_atom_site_occupancy
_atom_site_symmetry_multiplicity
_atom_site_calc_flag
_atom_site_refinement_flags
C1 C 0.8720(3) 0.1699(2) 1.17974(16) 0.0423(13) Uani 1 1 d .
H1 H 0.8498 0.2046 1.1568 0.051 Uiso 1 1 calc R
C2 C 0.8482(3) 0.1681(3) 1.22698(16) 0.0491(14) Uani 1 1 d .
H2 H 0.8080 0.2011 1.2425 0.059 Uiso 1 1 calc R
C3 C 0.9452(3) 0.0766(2) 1.21221(13) 0.0241(9) Uani 1 1 d .
H3 H 0.9832 0.0344 1.2165 0.029 Uiso 1 1 calc R
C4 C 0.8887(3) 0.0782(2) 1.29676(13) 0.0243(9) Uani 1 1 d .
C5 C 0.8299(3) 0.1120(3) 1.32913(15) 0.0377(12) Uani 1 1 d .
H5 H 0.7962 0.1548 1.3197 0.045 Uiso 1 1 calc R
C6 C 0.8212(3) 0.0821(3) 1.37544(15) 0.0411(12) Uani 1 1 d .
H6 H 0.7807 0.1040 1.3971 0.049 Uiso 1 1 calc R
C7 C 0.8731(3) 0.0194(2) 1.38958(14) 0.0280(10) Uani 1 1 d .
C8 C 0.9317(3) -0.0147(2) 1.35666(14) 0.0243(9) Uani 1 1 d .
C9 C 0.9396(3) 0.0143(2) 1.31013(14) 0.0277(10) Uani 1 1 d .
H9 H 0.9786 -0.0086 1.2880 0.033 Uiso 1 1 calc R
C10 C 0.9785(3) -0.0844(2) 1.37915(15) 0.0293(10) Uani 1 1 d .
C11 C 0.9423(3) -0.0816(2) 1.43065(14) 0.0245(9) Uani 1 1 d .
C12 C 0.8787(3) -0.0233(2) 1.43599(14) 0.0282(10) Uani 1 1 d .
C13 C 0.8329(3) -0.0147(2) 1.47944(15) 0.0361(11) Uani 1 1 d .
H13 H 0.7895 0.0237 1.4828 0.043 Uiso 1 1 calc R
C14 C 0.8525(3) -0.0639(2) 1.51798(15) 0.0357(11) Uani 1 1 d .
H14 H 0.8219 -0.0594 1.5473 0.043 Uiso 1 1 calc R
C15 C 0.9182(3) -0.1199(2) 1.51213(13) 0.0256(9) Uani 1 1 d .
C16 C 0.9639(3) -0.1291(2) 1.46919(14) 0.0272(10) Uani 1 1 d .
H16 H 1.0085 -0.1665 1.4662 0.033 Uiso 1 1 calc R
C17 C 0.9479(4) -0.1599(2) 1.35408(16) 0.0496(14) Uani 1 1 d .
H17A H 0.9711 -0.1614 1.3215 0.074 Uiso 1 1 calc R
H17B H 0.8838 -0.1614 1.3531 0.074 Uiso 1 1 calc R
H17C H 0.9697 -0.2039 1.3720 0.074 Uiso 1 1 calc R
C18 C 1.0805(3) -0.0786(3) 1.37723(18) 0.0492(14) Uani 1 1 d .
H18A H 1.1000 -0.0807 1.3440 0.074 Uiso 1 1 calc R
H18B H 1.1063 -0.1211 1.3950 0.074 Uiso 1 1 calc R
H18C H 1.0992 -0.0303 1.3915 0.074 Uiso 1 1 calc R
C19 C 0.9662(2) -0.2452(2) 1.54742(14) 0.0225(9) Uani 1 1 d .
H19 H 0.9772 -0.2697 1.5178 0.027 Uiso 1 1 calc R
C20 C 0.9542(4) -0.2230(2) 1.62365(16) 0.0495(14) Uani 1 1 d .
H20 H 0.9553 -0.2298 1.6572 0.059 Uiso 1 1 calc R
C21 C 0.9305(4) -0.1573(3) 1.60062(16) 0.0531(15) Uani 1 1 d .
H21 H 0.9123 -0.1111 1.6151 0.064 Uiso 1 1 calc R
C22 C 1.1263(3) -0.0442(2) 1.16602(14) 0.0233(9) Uani 1 1 d .
C23 C 1.1830(2) -0.0518(2) 1.21081(14) 0.0220(9) Uani 1 1 d .
C24 C 1.2331(3) -0.1185(2) 1.21913(15) 0.0312(10) Uani 1 1 d .
H24 H 1.2323 -0.1589 1.1966 0.037 Uiso 1 1 calc R
C25 C 1.2842(3) -0.1249(2) 1.26088(15) 0.0330(11) Uani 1 1 d .
H25 H 1.3203 -0.1683 1.2654 0.040 Uiso 1 1 calc R
C26 C 1.2823(3) -0.0672(2) 1.29603(14) 0.0248(9) Uani 1 1 d .
C27 C 1.2309(3) -0.0020(2) 1.28849(14) 0.0266(9) Uani 1 1 d .
H27 H 1.2280 0.0363 1.3123 0.032 Uiso 1 1 calc R
C28 C 1.1834(3) 0.0067(2) 1.24568(14) 0.0263(9) Uani 1 1 d .
H28 H 1.1515 0.0523 1.2402 0.032 Uiso 1 1 calc R
C29 C 1.3381(3) -0.0731(2) 1.34193(15) 0.0266(9) Uani 1 1 d .
C30 C 0.8861(2) 0.1426(2) 1.02263(14) 0.0195(8) Uani 1 1 d .
C31 C 0.8212(2) 0.2031(2) 1.00448(13) 0.0185(8) Uani 1 1 d .
C32 C 0.7929(2) 0.2618(2) 1.03534(14) 0.0220(9) Uani 1 1 d .
H32 H 0.8146 0.2638 1.0670 0.026 Uiso 1 1 calc R
C33 C 0.7333(2) 0.3171(2) 1.01978(14) 0.0208(9) Uani 1 1 d .
H33 H 0.7159 0.3571 1.0405 0.025 Uiso 1 1 calc R
C34 C 0.6988(2) 0.3129(2) 0.97240(13) 0.0191(8) Uani 1 1 d .
C35 C 0.7268(2) 0.2536(2) 0.94178(14) 0.0222(9) Uani 1 1 d .
H35 H 0.7038 0.2504 0.9104 0.027 Uiso 1 1 calc R
C36 C 0.7886(2) 0.1992(2) 0.95737(14) 0.0228(9) Uani 1 1 d .
H36 H 0.8080 0.1602 0.9364 0.027 Uiso 1 1 calc R
C37 C 1.1297(2) 0.1299(2) 1.04456(14) 0.0207(9) Uani 1 1 d .
N1 N 0.9339(2) 0.11280(17) 1.17047(11) 0.0212(7) Uani 1 1 d .
N2 N 0.8954(2) 0.10769(17) 1.24788(11) 0.0249(8) Uani 1 1 d .
N3 N 0.9381(2) -0.17120(18) 1.55176(12) 0.0285(8) Uani 1 1 d .
N4 N 0.9764(2) -0.27870(18) 1.58987(11) 0.0250(8) Uani 1 1 d .
O1 O 1.09211(17) 0.02031(15) 1.15636(9) 0.0265(6) Uani 1 1 d .
O2 O 1.11308(18) -0.10645(15) 1.14161(9) 0.0278(7) Uani 1 1 d .
O3 O 1.30825(19) -0.04644(18) 1.38027(10) 0.0386(8) Uani 1 1 d .
O4 O 1.41491(19) -0.10527(15) 1.33672(10) 0.0295(7) Uani 1 1 d .
O5 O 0.90097(19) 0.14171(15) 1.06742(10) 0.0313(7) Uani 1 1 d .
O6 O 0.92141(18) 0.09850(13) 0.99140(9) 0.0239(6) Uani 1 1 d .
O7 O 1.09357(19) 0.14438(15) 1.08518(10) 0.0298(7) Uani 1 1 d .
O8 O 1.11135(17) 0.07327(15) 1.01778(10) 0.0262(6) Uani 1 1 d .
O9 O 0.96388(16) -0.01751(13) 1.07229(8) 0.0161(5) Uani 1 1 d .
OW1 O 0.8701(4) -0.3030(3) 1.2844(2) 0.144(2) Uani 1 1 d .
OW2 O 1.4996(3) -0.1923(3) 1.26601(17) 0.1119(17) Uani 1 1 d .
Zn1 Zn 0.99486(3) 0.08018(2) 1.107926(14) 0.01750(11) Uani 1 1 d .
Zn2 Zn 1.0000 0.0000 1.0000 0.01524(13) Uani 1 2 d S
Zn3 Zn 1.00096(3) -0.11127(2) 1.106181(15) 0.02038(12) Uani 1 1 d .

loop_
_atom_site_aniso_label
_atom_site_aniso_U_11
_atom_site_aniso_U_22
_atom_site_aniso_U_33
_atom_site_aniso_U_23
_atom_site_aniso_U_13
_atom_site_aniso_U_12
C1 0.066(4) 0.034(2) 0.027(3) 0.011(2) 0.012(2) 0.024(2)
C2 0.075(4) 0.040(3) 0.031(3) 0.005(2) 0.020(3) 0.039(3)
C3 0.025(2) 0.029(2) 0.018(2) 0.0021(18) 0.0016(17) 0.0041(18)
C4 0.031(2) 0.026(2) 0.017(2) 0.0025(17) 0.0024(17) 0.0033(19)
C5 0.049(3) 0.039(3) 0.025(2) 0.009(2) 0.009(2) 0.023(2)
C6 0.054(3) 0.044(3) 0.026(2) 0.008(2) 0.012(2) 0.028(2)
C7 0.035(3) 0.029(2) 0.020(2) 0.0024(17) 0.0044(18) 0.0073(19)
C8 0.022(2) 0.025(2) 0.026(2) 0.0037(18) 0.0009(17) -0.0012(18)
C9 0.028(2) 0.029(2) 0.026(2) 0.0024(18) 0.0104(18) 0.0078(19)
C10 0.032(3) 0.031(2) 0.025(2) 0.0060(18) 0.0104(18) 0.0103(19)
C11 0.026(2) 0.026(2) 0.021(2) 0.0002(18) 0.0038(17) -0.0005(18)
C12 0.035(3) 0.029(2) 0.021(2) 0.0016(18) 0.0020(18) 0.0082(19)
C13 0.051(3) 0.032(2) 0.025(2) 0.0062(19) 0.007(2) 0.018(2)
C14 0.051(3) 0.037(3) 0.020(2) 0.0009(19) 0.007(2) 0.012(2)
C15 0.034(3) 0.026(2) 0.017(2) 0.0046(17) -0.0030(17) -0.0012(19)
C16 0.030(2) 0.023(2) 0.029(2) 0.0042(18) 0.0032(19) 0.0043(18)
C17 0.089(4) 0.030(3) 0.029(3) 0.001(2) 0.016(3) 0.008(3)
C18 0.039(3) 0.054(3) 0.054(3) 0.029(3) 0.017(2) 0.019(3)
C19 0.024(2) 0.019(2) 0.025(2) 0.0002(17) -0.0013(17) -0.0017(16)
C20 0.106(5) 0.027(2) 0.016(2) -0.0022(19) 0.002(3) 0.011(3)
C21 0.110(5) 0.027(2) 0.023(3) 0.000(2) 0.008(3) 0.019(3)
C22 0.016(2) 0.034(2) 0.020(2) -0.0005(18) 0.0036(16) -0.0014(19)
C23 0.018(2) 0.027(2) 0.021(2) 0.0032(17) -0.0033(16) -0.0021(17)
C24 0.032(3) 0.027(2) 0.034(3) -0.007(2) -0.012(2) 0.003(2)
C25 0.033(3) 0.027(2) 0.039(3) -0.003(2) -0.013(2) 0.007(2)
C26 0.020(2) 0.028(2) 0.027(2) 0.0048(18) -0.0042(17) -0.0036(18)
C27 0.026(2) 0.029(2) 0.025(2) -0.0031(18) -0.0032(18) -0.0007(18)
C28 0.024(2) 0.029(2) 0.027(2) 0.0006(18) -0.0028(17) 0.0044(18)
C29 0.023(2) 0.028(2) 0.029(2) 0.0066(19) -0.0069(18) -0.010(2)
C30 0.016(2) 0.0164(19) 0.026(2) 0.0015(17) -0.0016(17) -0.0021(16)
C31 0.014(2) 0.0203(19) 0.021(2) 0.0039(16) -0.0009(16) 0.0002(16)
C32 0.021(2) 0.021(2) 0.024(2) 0.0013(17) -0.0006(17) 0.0013(17)
C33 0.019(2) 0.021(2) 0.023(2) -0.0018(17) 0.0034(16) 0.0003(17)
C34 0.018(2) 0.0184(19) 0.021(2) 0.0049(16) 0.0007(16) 0.0006(17)
C35 0.022(2) 0.027(2) 0.018(2) 0.0006(17) -0.0014(16) 0.0019(17)
C36 0.021(2) 0.019(2) 0.029(2) -0.0013(17) 0.0006(17) 0.0037(17)
C37 0.016(2) 0.018(2) 0.028(2) 0.0054(17) -0.0037(17) 0.0007(16)
N1 0.0209(18) 0.0238(17) 0.0189(17) 0.0012(14) 0.0002(14) 0.0009(15)
N2 0.032(2) 0.0226(16) 0.0201(18) 0.0003(14) 0.0051(15) 0.0080(15)
N3 0.043(2) 0.0199(17) 0.0223(19) -0.0003(14) 0.0008(16) 0.0019(16)
N4 0.038(2) 0.0191(16) 0.0181(17) 0.0016(14) -0.0017(15) -0.0034(14)
O1 0.0251(16) 0.0323(16) 0.0222(15) 0.0011(12) -0.0036(12) 0.0040(13)
O2 0.0260(17) 0.0332(16) 0.0243(16) -0.0086(13) -0.0072(12) 0.0043(13)
O3 0.0280(18) 0.063(2) 0.0247(17) -0.0010(15) -0.0027(13) -0.0041(16)
O4 0.0311(18) 0.0268(15) 0.0306(17) -0.0019(12) -0.0136(13) 0.0010(13)
O5 0.0375(19) 0.0342(16) 0.0221(16) 0.0006(13) -0.0073(13) 0.0165(14)
O6 0.0274(16) 0.0214(14) 0.0230(15) 0.0027(12) 0.0010(12) 0.0090(12)
O7 0.0324(18) 0.0283(16) 0.0287(17) -0.0012(13) 0.0100(13) -0.0113(13)
O8 0.0215(16) 0.0276(15) 0.0294(16) -0.0026(13) 0.0019(12) -0.0101(13)
O9 0.0185(13) 0.0162(13) 0.0135(13) 0.0005(10) 0.0003(10) 0.0011(10)
OW1 0.124(5) 0.074(3) 0.234(7) -0.007(4) -0.090(5) 0.003(3)
OW2 0.113(4) 0.151(5) 0.071(3) 0.000(3) -0.007(3) 0.001(3)
Zn1 0.0191(2) 0.0185(2) 0.0149(2) 0.00057(17) 0.00109(19) -0.0007(2)
Zn2 0.0166(3) 0.0152(3) 0.0139(3) 0.0016(2) 0.0001(3) 0.0001(3)
Zn3 0.0216(3) 0.0170(2) 0.0226(2) -0.00013(17) -0.0019(2) 0.0013(2)

loop_
_atom_type_symbol
_atom_type_description
_atom_type_scat_dispersion_real
_atom_type_scat_dispersion_imag
_atom_type_scat_source
C C 0.0033 0.0016 'International Tables Vol C Tables 4.2.6.8 and 6.1.1.4'
H H 0.0000 0.0000 'International Tables Vol C Tables 4.2.6.8 and 6.1.1.4'
N N 0.0061 0.0033 'International Tables Vol C Tables 4.2.6.8 and 6.1.1.4'
O O 0.0106 0.0060 'International Tables Vol C Tables 4.2.6.8 and 6.1.1.4'
Zn Zn 0.2839 1.4301 'International Tables Vol C Tables 4.2.6.8 and 6.1.1.4'

loop_
_geom_angle_atom_site_label_1
_geom_angle_atom_site_label_2
_geom_angle_atom_site_label_3
_geom_angle
_geom_angle_site_symmetry_1
_geom_angle_site_symmetry_3
C2 C1 N1 109.9(4) . .
C2 C1 H1 125.0 . .
N1 C1 H1 125.0 . .
C1 C2 N2 106.4(4) . .
C1 C2 H2 126.8 . .
N2 C2 H2 126.8 . .
N1 C3 N2 112.1(3) . .
N1 C3 H3 123.9 . .
N2 C3 H3 123.9 . .
C5 C4 C9 120.9(4) . .
C5 C4 N2 119.9(3) . .
C9 C4 N2 119.2(3) . .
C6 C5 C4 119.9(4) . .
C6 C5 H5 120.0 . .
C4 C5 H5 120.0 . .
C5 C6 C7 119.8(4) . .
C5 C6 H6 120.1 . .
C7 C6 H6 120.1 . .
C6 C7 C8 120.0(4) . .
C6 C7 C12 131.5(4) . .
C8 C7 C12 108.5(3) . .
C9 C8 C7 120.3(4) . .
C9 C8 C10 128.6(4) . .
C7 C8 C10 111.0(3) . .
C8 C9 C4 119.1(4) . .
C8 C9 H9 120.5 . .
C4 C9 H9 120.5 . .
C11 C10 C8 100.9(3) . .
C11 C10 C18 112.7(4) . .
C8 C10 C18 113.2(3) . .
C11 C10 C17 109.8(3) . .
C8 C10 C17 110.2(4) . .
C18 C10 C17 109.7(4) . .
C16 C11 C12 120.5(4) . .
C16 C11 C10 128.0(4) . .
C12 C11 C10 111.5(3) . .
C13 C12 C11 120.4(4) . .
C13 C12 C7 131.7(4) . .
C11 C12 C7 107.8(3) . .
C12 C13 C14 119.3(4) . .
C12 C13 H13 120.4 . .
C14 C13 H13 120.4 . .
C15 C14 C13 119.0(4) . .
C15 C14 H14 120.5 . .
C13 C14 H14 120.5 . .
C16 C15 C14 122.2(4) . .
C16 C15 N3 118.7(4) . .
C14 C15 N3 119.1(4) . .
C15 C16 C11 118.5(4) . .
C15 C16 H16 120.8 . .
C11 C16 H16 120.8 . .
C10 C17 H17A 109.5 . .
C10 C17 H17B 109.5 . .
H17A C17 H17B 109.5 . .
C10 C17 H17C 109.5 . .
H17A C17 H17C 109.5 . .
H17B C17 H17C 109.5 . .
C10 C18 H18A 109.5 . .
C10 C18 H18B 109.5 . .
H18A C18 H18B 109.5 . .
C10 C18 H18C 109.5 . .
H18A C18 H18C 109.5 . .
H18B C18 H18C 109.5 . .
N4 C19 N3 111.9(3) . .
N4 C19 H19 124.0 . .
N3 C19 H19 124.0 . .
C21 C20 N4 109.4(4) . .
C21 C20 H20 125.3 . .
N4 C20 H20 125.3 . .
C20 C21 N3 107.1(4) . .
C20 C21 H21 126.5 . .
N3 C21 H21 126.5 . .
O1 C22 O2 124.6(4) . .
O1 C22 C23 118.8(3) . .
O2 C22 C23 116.5(3) . .
C28 C23 C24 118.8(4) . .
C28 C23 C22 120.4(3) . .
C24 C23 C22 120.8(3) . .
C25 C24 C23 120.0(4) . .
C25 C24 H24 120.0 . .
C23 C24 H24 120.0 . .
C24 C25 C26 120.7(4) . .
C24 C25 H25 119.7 . .
C26 C25 H25 119.7 . .
C27 C26 C25 119.4(4) . .
C27 C26 C29 119.2(4) . .
C25 C26 C29 121.4(4) . .
C26 C27 C28 120.3(4) . .
C26 C27 H27 119.8 . .
C28 C27 H27 119.8 . .
C27 C28 C23 120.7(4) . .
C27 C28 H28 119.7 . .
C23 C28 H28 119.7 . .
O3 C29 O4 125.4(4) . .
O3 C29 C26 119.1(4) . .
O4 C29 C26 115.4(4) . .
O5 C30 O6 125.9(3) . .
O5 C30 C31 116.7(3) . .
O6 C30 C31 117.4(3) . .
C32 C31 C36 120.0(3) . .
C32 C31 C30 119.8(3) . .
C36 C31 C30 120.2(3) . .
C33 C32 C31 120.9(4) . .
C33 C32 H32 119.6 . .
C31 C32 H32 119.6 . .
C32 C33 C34 119.5(3) . .
C32 C33 H33 120.2 . .
C34 C33 H33 120.2 . .
C35 C34 C33 119.4(3) . .
C35 C34 C37 120.1(3) . 3_457
C33 C34 C37 120.5(3) . 3_457
C36 C35 C34 120.8(4) . .
C36 C35 H35 119.6 . .
C34 C35 H35 119.6 . .
C35 C36 C31 119.4(4) . .
C35 C36 H36 120.3 . .
C31 C36 H36 120.3 . .
O8 C37 O7 125.3(4) . .
O8 C37 C34 118.6(4) . 3_557
O7 C37 C34 116.0(3) . 3_557
C3 N1 C1 105.2(3) . .
C3 N1 Zn1 123.5(3) . .
C1 N1 Zn1 131.2(3) . .
C3 N2 C2 106.2(3) . .
C3 N2 C4 125.4(3) . .
C2 N2 C4 128.1(3) . .
C19 N3 C21 106.1(3) . .
C19 N3 C15 125.4(3) . .
C21 N3 C15 128.4(3) . .
C19 N4 C20 105.5(3) . .
C19 N4 Zn3 130.1(3) . 8_556
C20 N4 Zn3 123.9(3) . 8_556
C22 O1 Zn1 143.6(3) . .
C22 O2 Zn3 115.6(2) . .
C29 O4 Zn3 120.2(2) . 6_658
C30 O5 Zn1 130.8(2) . .
C30 O6 Zn2 130.6(2) . .
C37 O7 Zn1 119.7(2) . .
C37 O8 Zn2 139.6(3) . .
Zn3 O9 Zn1 113.35(11) . .
Zn3 O9 Zn2 120.24(11) . .
Zn1 O9 Zn2 106.61(10) . .
O7 Zn1 O9 119.67(11) . .
O7 Zn1 N1 117.20(12) . .
O9 Zn1 N1 122.97(11) . .
O7 Zn1 O5 92.99(12) . .
O9 Zn1 O5 90.50(10) . .
N1 Zn1 O5 90.53(11) . .
O7 Zn1 O1 87.61(11) . .
O9 Zn1 O1 93.20(9) . .
N1 Zn1 O1 85.11(11) . .
O5 Zn1 O1 175.37(10) . .
O6 Zn2 O6 180.000(1) 5_757 .
O6 Zn2 O9 85.43(9) 5_757 .
O6 Zn2 O9 94.57(9) . .
O6 Zn2 O9 94.57(9) 5_757 5_757
O6 Zn2 O9 85.43(9) . 5_757
O9 Zn2 O9 180.000(1) . 5_757
O6 Zn2 O8 89.23(10) 5_757 5_757
O6 Zn2 O8 90.77(10) . 5_757
O9 Zn2 O8 86.03(10) . 5_757
O9 Zn2 O8 93.97(10) 5_757 5_757
O6 Zn2 O8 90.77(10) 5_757 .
O6 Zn2 O8 89.23(10) . .
O9 Zn2 O8 93.97(10) . .
O9 Zn2 O8 86.03(10) 5_757 .
O8 Zn2 O8 180.0 5_757 .
O2 Zn3 O9 116.86(11) . .
O2 Zn3 N4 108.34(12) . 8
O9 Zn3 N4 129.20(12) . 8
O2 Zn3 O4 99.10(12) . 6_558
O9 Zn3 O4 98.46(10) . 6_558
N4 Zn3 O4 96.08(12) 8 6_558

loop_
_geom_bond_atom_site_label_1
_geom_bond_atom_site_label_2
_geom_bond_distance
_geom_bond_site_symmetry_2
C1 C2 1.346(6) .
C1 N1 1.373(5) .
C1 H1 0.9300 .
C2 N2 1.381(5) .
C2 H2 0.9300 .
C3 N1 1.316(4) .
C3 N2 1.342(5) .
C3 H3 0.9300 .
C4 C5 1.379(5) .
C4 C9 1.386(5) .
C4 N2 1.439(4) .
C5 C6 1.378(5) .
C5 H5 0.9300 .
C6 C7 1.384(5) .
C6 H6 0.9300 .
C7 C8 1.390(5) .
C7 C12 1.474(5) .
C8 C9 1.378(5) .
C8 C10 1.520(5) .
C9 H9 0.9300 .
C10 C11 1.516(5) .
C10 C18 1.530(6) .
C10 C17 1.538(6) .
C11 C16 1.375(5) .
C11 C12 1.391(5) .
C12 C13 1.384(5) .
C13 C14 1.387(5) .
C13 H13 0.9300 .
C14 C15 1.386(5) .
C14 H14 0.9300 .
C15 C16 1.372(5) .
C15 N3 1.432(5) .
C16 H16 0.9300 .
C17 H17A 0.9600 .
C17 H17B 0.9600 .
C17 H17C 0.9600 .
C18 H18A 0.9600 .
C18 H18B 0.9600 .
C18 H18C 0.9600 .
C19 N4 1.310(5) .
C19 N3 1.346(5) .
C19 H19 0.9300 .
C20 C21 1.343(6) .
C20 N4 1.374(5) .
C20 H20 0.9300 .
C21 N3 1.368(5) .
C21 H21 0.9300 .
C22 O1 1.250(4) .
C22 O2 1.278(4) .
C22 C23 1.500(5) .
C23 C28 1.389(5) .
C23 C24 1.389(5) .
C24 C25 1.383(5) .
C24 H24 0.9300 .
C25 C26 1.384(5) .
C25 H25 0.9300 .
C26 C27 1.375(5) .
C26 C29 1.516(5) .
C27 C28 1.382(5) .
C27 H27 0.9300 .
C28 H28 0.9300 .
C29 O3 1.233(5) .
C29 O4 1.283(5) .
C30 O5 1.251(4) .
C30 O6 1.262(4) .
C30 C31 1.507(5) .
C31 C32 1.385(5) .
C31 C36 1.385(5) .
C32 C33 1.372(5) .
C32 H32 0.9300 .
C33 C34 1.402(5) .
C33 H33 0.9300 .
C34 C35 1.386(5) .
C34 C37 1.501(5) 3_457
C35 C36 1.384(5) .
C35 H35 0.9300 .
C36 H36 0.9300 .
C37 O8 1.251(4) .
C37 O7 1.265(4) .
C37 C34 1.501(5) 3_557
N1 Zn1 2.025(3) .
N4 Zn3 1.978(3) 8_556
O1 Zn1 2.224(3) .
O2 Zn3 1.941(3) .
O4 Zn3 2.032(3) 6_658
O5 Zn1 2.081(3) .
O6 Zn2 2.075(2) .
O7 Zn1 1.947(3) .
O8 Zn2 2.145(2) .
O9 Zn3 1.942(2) .
O9 Zn1 1.999(2) .
O9 Zn2 2.081(2) .
Zn2 O6 2.075(2) 5_757
Zn2 O9 2.081(2) 5_757
Zn2 O8 2.145(2) 5_757
Zn3 N4 1.978(3) 8
Zn3 O4 2.032(3) 6_558

loop_
_geom_torsion_atom_site_label_1
_geom_torsion_atom_site_label_2
_geom_torsion_atom_site_label_3
_geom_torsion_atom_site_label_4
_geom_torsion
_geom_torsion_site_symmetry_1
_geom_torsion_site_symmetry_4
N1 C1 C2 N2 -0.8(6) . .
C9 C4 C5 C6 -0.1(7) . .
N2 C4 C5 C6 177.8(4) . .
C4 C5 C6 C7 1.4(7) . .
C5 C6 C7 C8 -1.9(7) . .
C5 C6 C7 C12 179.3(5) . .
C6 C7 C8 C9 0.9(7) . .
C12 C7 C8 C9 -179.9(4) . .
C6 C7 C8 C10 -177.5(4) . .
C12 C7 C8 C10 1.6(5) . .
C7 C8 C9 C4 0.4(6) . .
C10 C8 C9 C4 178.5(4) . .
C5 C4 C9 C8 -0.8(6) . .
N2 C4 C9 C8 -178.7(4) . .
C9 C8 C10 C11 178.2(4) . .
C7 C8 C10 C11 -3.6(4) . .
C9 C8 C10 C18 57.4(6) . .
C7 C8 C10 C18 -124.3(4) . .
C9 C8 C10 C17 -65.8(5) . .
C7 C8 C10 C17 112.5(4) . .
C8 C10 C11 C16 -177.0(4) . .
C18 C10 C11 C16 -55.9(6) . .
C17 C10 C11 C16 66.7(6) . .
C8 C10 C11 C12 4.4(4) . .
C18 C10 C11 C12 125.4(4) . .
C17 C10 C11 C12 -112.0(4) . .
C16 C11 C12 C13 -3.3(6) . .
C10 C11 C12 C13 175.5(4) . .
C16 C11 C12 C7 177.6(4) . .
C10 C11 C12 C7 -3.7(5) . .
C6 C7 C12 C13 1.2(8) . .
C8 C7 C12 C13 -177.8(5) . .
C6 C7 C12 C11 -179.8(5) . .
C8 C7 C12 C11 1.3(5) . .
C11 C12 C13 C14 1.3(7) . .
C7 C12 C13 C14 -179.8(4) . .
C12 C13 C14 C15 0.8(7) . .
C13 C14 C15 C16 -0.9(7) . .
C13 C14 C15 N3 -179.6(4) . .
C14 C15 C16 C11 -1.0(6) . .
N3 C15 C16 C11 177.6(4) . .
C12 C11 C16 C15 3.1(6) . .
C10 C11 C16 C15 -175.4(4) . .
N4 C20 C21 N3 -0.2(7) . .
O1 C22 C23 C28 12.4(6) . .
O2 C22 C23 C28 -164.3(4) . .
O1 C22 C23 C24 -170.2(4) . .
O2 C22 C23 C24 13.1(5) . .
C28 C23 C24 C25 -1.8(6) . .
C22 C23 C24 C25 -179.2(4) . .
C23 C24 C25 C26 3.7(7) . .
C24 C25 C26 C27 -1.9(6) . .
C24 C25 C26 C29 -179.8(4) . .
C25 C26 C27 C28 -1.6(6) . .
C29 C26 C27 C28 176.3(4) . .
C26 C27 C28 C23 3.5(6) . .
C24 C23 C28 C27 -1.7(6) . .
C22 C23 C28 C27 175.7(4) . .
C27 C26 C29 O3 36.2(5) . .
C25 C26 C29 O3 -145.9(4) . .
C27 C26 C29 O4 -142.5(4) . .
C25 C26 C29 O4 35.4(5) . .
O5 C30 C31 C32 10.6(5) . .
O6 C30 C31 C32 -168.3(3) . .
O5 C30 C31 C36 -168.1(4) . .
O6 C30 C31 C36 12.9(5) . .
C36 C31 C32 C33 -0.7(6) . .
C30 C31 C32 C33 -179.4(3) . .
C31 C32 C33 C34 1.7(5) . .
C32 C33 C34 C35 -1.1(5) . .
C32 C33 C34 C37 176.7(3) . 3_457
C33 C34 C35 C36 -0.4(6) . .
C37 C34 C35 C36 -178.2(3) 3_457 .
C34 C35 C36 C31 1.4(6) . .
C32 C31 C36 C35 -0.9(6) . .
C30 C31 C36 C35 177.8(3) . .
N2 C3 N1 C1 -1.0(5) . .
N2 C3 N1 Zn1 -177.9(2) . .
C2 C1 N1 C3 1.1(5) . .
C2 C1 N1 Zn1 177.7(3) . .
N1 C3 N2 C2 0.5(5) . .
N1 C3 N2 C4 175.9(3) . .
C1 C2 N2 C3 0.2(5) . .
C1 C2 N2 C4 -175.0(4) . .
C5 C4 N2 C3 -175.1(4) . .
C9 C4 N2 C3 2.8(6) . .
C5 C4 N2 C2 -0.7(7) . .
C9 C4 N2 C2 177.2(4) . .
N4 C19 N3 C21 0.3(5) . .
N4 C19 N3 C15 -178.0(4) . .
C20 C21 N3 C19 0.0(6) . .
C20 C21 N3 C15 178.2(4) . .
C16 C15 N3 C19 -30.1(6) . .
C14 C15 N3 C19 148.6(4) . .
C16 C15 N3 C21 151.9(5) . .
C14 C15 N3 C21 -29.4(7) . .
N3 C19 N4 C20 -0.4(5) . .
N3 C19 N4 Zn3 171.3(3) . 8_556
C21 C20 N4 C19 0.4(6) . .
C21 C20 N4 Zn3 -172.0(4) . 8_556
O2 C22 O1 Zn1 5.9(7) . .
C23 C22 O1 Zn1 -170.6(3) . .
O1 C22 O2 Zn3 -25.8(5) . .
C23 C22 O2 Zn3 150.7(3) . .
O3 C29 O4 Zn3 -2.6(5) . 6_658
C26 C29 O4 Zn3 176.0(2) . 6_658
O6 C30 O5 Zn1 7.5(6) . .
C31 C30 O5 Zn1 -171.3(2) . .
O5 C30 O6 Zn2 10.0(6) . .
C31 C30 O6 Zn2 -171.2(2) . .
O8 C37 O7 Zn1 -4.8(5) . .
C34 C37 O7 Zn1 173.9(2) 3_557 .
O7 C37 O8 Zn2 30.3(6) . .
C34 C37 O8 Zn2 -148.3(3) 3_557 .
C37 O7 Zn1 O9 9.5(3) . .
C37 O7 Zn1 N1 -174.9(3) . .
C37 O7 Zn1 O5 -82.8(3) . .
C37 O7 Zn1 O1 101.8(3) . .
Zn3 O9 Zn1 O7 105.38(14) . .
Zn2 O9 Zn1 O7 -29.15(16) . .
Zn3 O9 Zn1 N1 -69.94(17) . .
Zn2 O9 Zn1 N1 155.53(12) . .
Zn3 O9 Zn1 O5 -160.90(13) . .
Zn2 O9 Zn1 O5 64.57(12) . .
Zn3 O9 Zn1 O1 16.30(13) . .
Zn2 O9 Zn1 O1 -118.22(11) . .
C3 N1 Zn1 O7 -105.6(3) . .
C1 N1 Zn1 O7 78.3(4) . .
C3 N1 Zn1 O9 69.9(3) . .
C1 N1 Zn1 O9 -106.2(4) . .
C3 N1 Zn1 O5 160.8(3) . .
C1 N1 Zn1 O5 -15.3(4) . .
C3 N1 Zn1 O1 -20.8(3) . .
C1 N1 Zn1 O1 163.1(4) . .
C30 O5 Zn1 O7 72.9(3) . .
C30 O5 Zn1 O9 -46.8(3) . .
C30 O5 Zn1 N1 -169.8(3) . .
C30 O5 Zn1 O1 170.2(12) . .
C22 O1 Zn1 O7 -119.8(4) . .
C22 O1 Zn1 O9 -0.2(4) . .
C22 O1 Zn1 N1 122.6(4) . .
C22 O1 Zn1 O5 142.6(12) . .
C30 O6 Zn2 O6 -25(100) . 5_757
C30 O6 Zn2 O9 17.2(3) . .
C30 O6 Zn2 O9 -162.8(3) . 5_757
C30 O6 Zn2 O8 103.3(3) . 5_757
C30 O6 Zn2 O8 -76.7(3) . .
Zn3 O9 Zn2 O6 -7.66(14) . 5_757
Zn1 O9 Zn2 O6 123.09(12) . 5_757
Zn3 O9 Zn2 O6 172.34(14) . .
Zn1 O9 Zn2 O6 -56.91(12) . .
Zn3 O9 Zn2 O9 -178.6(2) . 5_757
Zn1 O9 Zn2 O9 -47.8(4) . 5_757
Zn3 O9 Zn2 O8 81.89(14) . 5_757
Zn1 O9 Zn2 O8 -147.36(12) . 5_757
Zn3 O9 Zn2 O8 -98.11(14) . .
Zn1 O9 Zn2 O8 32.64(12) . .
C37 O8 Zn2 O6 -132.0(4) . 5_757
C37 O8 Zn2 O6 48.0(4) . .
C37 O8 Zn2 O9 -46.5(4) . .
C37 O8 Zn2 O9 133.5(4) . 5_757
C37 O8 Zn2 O8 50.9(4) . 5_757
C22 O2 Zn3 O9 42.4(3) . .
C22 O2 Zn3 N4 -161.5(3) . 8
C22 O2 Zn3 O4 -62.0(3) . 6_558
Zn1 O9 Zn3 O2 -36.20(16) . .
Zn2 O9 Zn3 O2 91.54(15) . .
Zn1 O9 Zn3 N4 173.57(13) . 8
Zn2 O9 Zn3 N4 -58.7(2) . 8
Zn1 O9 Zn3 O4 68.54(14) . 6_558
Zn2 O9 Zn3 O4 -163.72(14) . 6_558
